data_7209598
loop_
_publ_author_name
'Ji, Baoming'
'Deng, Dongsheng'
'Ma, Lufang'
'Li, Hongliang'
'Fan, Xuesen'
'Qu, Guirong'
'Cao, Lei'
'Zhou, Le'

_publ_section_title
;
 Cobalt(ii), nickel(ii), manganese(ii) and zinc(ii) metal--organic
 frameworks constructed with the newly designed
 2-(pyridin-4-yl)-4,6-pyrimidine dicarboxylic acid ligand: syntheses,
 crystal structures and properties
;
_journal_issue 20
_journal_name_full CrystEngComm
_journal_page_first 4107
_journal_paper_doi 10.1039/c3ce00068k
_journal_volume 15
_journal_year 2013
_chemical_formula_sum 'C11 H9 Co N3 O6'
_chemical_formula_weight 338.14
_chemical_name_systematic
;
?
;
_space_group_IT_number 14
_symmetry_cell_setting monoclinic
_symmetry_space_group_name_Hall '-P 2ybc'
_symmetry_space_group_name_H-M 'P 1 21/c 1'
_atom_sites_solution_hydrogens geom
_atom_sites_solution_primary direct
_atom_sites_solution_secondary difmap
_audit_creation_method SHELXL-97
_cell_angle_alpha 90.00
_cell_angle_beta 97.052(5)
_cell_angle_gamma 90.00
_cell_formula_units_Z 4
_cell_length_a 10.510(4)
_cell_length_b 8.418(3)
_cell_length_c 14.039(5)
_cell_measurement_reflns_used 1498
_cell_measurement_temperature 296(2)
_cell_measurement_theta_max 26.53
_cell_measurement_theta_min 2.83
_cell_volume 1232.7(8)
_computing_cell_refinement 'Bruker SMART'
_computing_data_collection 'Bruker SMART'
_computing_data_reduction 'Bruker SAINT'
_computing_molecular_graphics 'Bruker SHELXTL'
_computing_publication_material 'Bruker SHELXTL'
_computing_structure_refinement 'SHELXL-97 (Sheldrick, 1997)'
_computing_structure_solution 'SHELXS-97 (Sheldrick, 1990)'
_diffrn_ambient_temperature 296(2)
_diffrn_measured_fraction_theta_full 0.997
_diffrn_measured_fraction_theta_max 0.997
_diffrn_measurement_device_type 'CCD area detector'
_diffrn_measurement_method 'phi and omega scans'
_diffrn_radiation_monochromator graphite
_diffrn_radiation_source 'fine-focus sealed tube'
_diffrn_radiation_type MoK\a
_diffrn_radiation_wavelength 0.71073
_diffrn_reflns_av_R_equivalents 0.0643
_diffrn_reflns_av_sigmaI/netI 0.0597
_diffrn_reflns_limit_h_max 12
_diffrn_reflns_limit_h_min -12
_diffrn_reflns_limit_k_max 10
_diffrn_reflns_limit_k_min -10
_diffrn_reflns_limit_l_max 16
_diffrn_reflns_limit_l_min -16
_diffrn_reflns_number 8935
_diffrn_reflns_theta_full 25.49
_diffrn_reflns_theta_max 25.49
_diffrn_reflns_theta_min 2.83
_diffrn_standards_decay_% 0
_diffrn_standards_interval_count 0
_diffrn_standards_interval_time 0
_diffrn_standards_number 0
_exptl_absorpt_coefficient_mu 1.426
_exptl_absorpt_correction_T_max 0.8145
_exptl_absorpt_correction_T_min 0.7538
_exptl_absorpt_correction_type multi-scan
_exptl_absorpt_process_details sadabs
_exptl_crystal_colour red
_exptl_crystal_density_diffrn 1.822
_exptl_crystal_density_method 'not measured'
_exptl_crystal_description block
_exptl_crystal_F_000 684
_exptl_crystal_size_max 0.21
_exptl_crystal_size_mid 0.20
_exptl_crystal_size_min 0.15
_refine_diff_density_max 0.685
_refine_diff_density_min -0.396
_refine_diff_density_rms 0.091
_refine_ls_extinction_method none
_refine_ls_goodness_of_fit_ref 1.043
_refine_ls_hydrogen_treatment constr
_refine_ls_matrix_type full
_refine_ls_number_parameters 190
_refine_ls_number_reflns 2291
_refine_ls_number_restraints 0
_refine_ls_restrained_S_all 1.043
_refine_ls_R_factor_all 0.0656
_refine_ls_R_factor_gt 0.0455
_refine_ls_shift/su_max 0.005
_refine_ls_shift/su_mean 0.001
_refine_ls_structure_factor_coef Fsqd
_refine_ls_weighting_details 'calc w=1/[\s^2^(Fo^2^)+(0.0497P)^2^+0.8298P] where P=(Fo^2^+2Fc^2^)/3'
_refine_ls_weighting_scheme calc
_refine_ls_wR_factor_gt 0.0983
_refine_ls_wR_factor_ref 0.1079
_reflns_number_gt 1770
_reflns_number_total 2291
_reflns_threshold_expression >2sigma(I)
_cod_data_source_file c3ce00068k.txt
_cod_data_source_block e
_cod_depositor_comments
;
The following automatic conversions were performed:

'_symmetry_cell_setting' value 'Monoclinic' changed to 'monoclinic'
according to /home/saulius/struct/CIF-dictionaries/cif_core.dic
dictionary named 'cif_core.dic' version 2.4.2 from 2011-04-26.

Automatic conversion script
Id: cif_fix_values 1891 2012-01-12 08:04:46Z andrius 
;
_cod_original_sg_symbol_H-M P2(1)/c
_cod_database_code 7209598

loop_
_symmetry_equiv_pos_as_xyz
'x, y, z'
'-x, y+1/2, -z+1/2'
'-x, -y, -z'
'x, -y-1/2, z-1/2'

loop_
_atom_site_label
_atom_site_type_symbol
_atom_site_fract_x
_atom_site_fract_y
_atom_site_fract_z
_atom_site_U_iso_or_equiv
_atom_site_adp_type
_atom_site_occupancy
_atom_site_symmetry_multiplicity
_atom_site_calc_flag
_atom_site_refinement_flags
Co1 Co 0.80418(5) 1.02330(6) 0.25579(4) 0.01888(18) Uani 1 1 d .
O1 O 0.8586(3) 1.2221(3) 0.18707(18) 0.0218(6) Uani 1 1 d .
O2 O 0.9177(3) 1.3069(4) 0.0495(2) 0.0383(8) Uani 1 1 d .
O3 O 0.8442(3) 0.8897(4) -0.2234(2) 0.0383(8) Uani 1 1 d .
O4 O 0.7366(3) 0.6740(3) -0.1862(2) 0.0286(7) Uani 1 1 d .
O5 O 0.9462(3) 0.8927(3) 0.19476(19) 0.0266(7) Uani 1 1 d .
H1W H 1.0201 0.9244 0.2185 0.040 Uiso 1 1 d R
H2W H 0.9549 0.7956 0.2108 0.040 Uiso 1 1 d R
O6 O 0.9423(3) 1.0624(4) 0.37383(19) 0.0314(7) Uani 1 1 d .
H3W H 0.9117 1.1228 0.4139 0.047 Uiso 1 1 d R
H4W H 0.9947 0.9865 0.3876 0.047 Uiso 1 1 d R
N1 N 0.7051(3) 1.0015(4) 0.0972(2) 0.0185(7) Uani 1 1 d .
N2 N 0.6563(3) 0.8237(4) -0.0342(2) 0.0222(8) Uani 1 1 d .
N3 N 0.3351(3) 0.6570(4) 0.1806(2) 0.0204(7) Uani 1 1 d .
C1 C 0.7895(4) 1.0746(4) 0.0471(3) 0.0171(8) Uani 1 1 d .
C2 C 0.8117(4) 1.0251(5) -0.0428(3) 0.0223(9) Uani 1 1 d .
H2 H 0.8679 1.0794 -0.0775 0.027 Uiso 1 1 calc R
C3 C 0.7468(4) 0.8910(5) -0.0793(3) 0.0182(8) Uani 1 1 d .
C4 C 0.6360(4) 0.8831(5) 0.0509(3) 0.0196(8) Uani 1 1 d .
C5 C 0.8615(4) 1.2129(5) 0.0981(3) 0.0202(9) Uani 1 1 d .
C6 C 0.7786(4) 0.8136(5) -0.1723(3) 0.0224(9) Uani 1 1 d .
C7 C 0.3709(4) 0.6080(5) 0.0966(3) 0.0312(11) Uani 1 1 d .
H7 H 0.3291 0.5207 0.0665 0.037 Uiso 1 1 calc R
C8 C 0.4661(4) 0.6801(5) 0.0528(3) 0.0296(10) Uani 1 1 d .
H8 H 0.4878 0.6415 -0.0052 0.036 Uiso 1 1 calc R
C9 C 0.5295(4) 0.8114(5) 0.0964(3) 0.0206(9) Uani 1 1 d .
C10 C 0.4891(4) 0.8670(5) 0.1804(3) 0.0242(9) Uani 1 1 d .
H10 H 0.5265 0.9572 0.2102 0.029 Uiso 1 1 calc R
C11 C 0.3933(4) 0.7880(5) 0.2196(3) 0.0256(9) Uani 1 1 d .
H11 H 0.3674 0.8273 0.2761 0.031 Uiso 1 1 calc R

loop_
_atom_site_aniso_label
_atom_site_aniso_U_11
_atom_site_aniso_U_22
_atom_site_aniso_U_33
_atom_site_aniso_U_23
_atom_site_aniso_U_13
_atom_site_aniso_U_12
Co1 0.0229(3) 0.0180(3) 0.0168(3) 0.0021(2) 0.0068(2) 0.0028(2)
O1 0.0296(16) 0.0209(15) 0.0149(14) -0.0005(11) 0.0032(11) -0.0056(12)
O2 0.061(2) 0.038(2) 0.0164(15) 0.0005(13) 0.0063(14) -0.0305(17)
O3 0.056(2) 0.0300(18) 0.0346(18) -0.0078(14) 0.0285(16) -0.0161(16)
O4 0.0336(17) 0.0248(17) 0.0303(16) -0.0106(13) 0.0157(13) -0.0090(13)
O5 0.0267(16) 0.0281(17) 0.0259(15) 0.0009(13) 0.0065(12) 0.0067(13)
O6 0.0380(17) 0.0369(19) 0.0187(15) -0.0046(13) 0.0005(13) 0.0168(14)
N1 0.0239(17) 0.0148(18) 0.0172(16) 0.0013(13) 0.0039(13) -0.0022(14)
N2 0.0277(19) 0.0208(19) 0.0198(17) -0.0042(14) 0.0103(14) -0.0058(15)
N3 0.0227(18) 0.0175(18) 0.0220(17) -0.0036(14) 0.0067(14) -0.0029(14)
C1 0.0200(19) 0.014(2) 0.0167(19) 0.0018(15) 0.0000(15) -0.0042(16)
C2 0.027(2) 0.023(2) 0.018(2) 0.0027(17) 0.0054(16) -0.0043(18)
C3 0.021(2) 0.017(2) 0.017(2) -0.0002(16) 0.0057(15) 0.0002(16)
C4 0.025(2) 0.017(2) 0.019(2) -0.0029(16) 0.0063(16) -0.0016(17)
C5 0.024(2) 0.018(2) 0.018(2) -0.0012(16) 0.0024(16) -0.0039(17)
C6 0.023(2) 0.023(2) 0.022(2) -0.0070(17) 0.0042(17) -0.0014(18)
C7 0.039(3) 0.029(3) 0.028(2) -0.012(2) 0.013(2) -0.012(2)
C8 0.038(3) 0.028(3) 0.027(2) -0.0085(19) 0.0173(19) -0.009(2)
C9 0.019(2) 0.018(2) 0.024(2) 0.0008(17) 0.0033(16) -0.0034(17)
C10 0.025(2) 0.026(2) 0.023(2) -0.0056(18) 0.0065(17) -0.0056(18)
C11 0.029(2) 0.027(2) 0.022(2) -0.0053(18) 0.0090(18) -0.0013(19)

loop_
_atom_type_symbol
_atom_type_description
_atom_type_scat_dispersion_real
_atom_type_scat_dispersion_imag
_atom_type_scat_source
C C 0.0033 0.0016 'International Tables Vol C Tables 4.2.6.8 and 6.1.1.4'
H H 0.0000 0.0000 'International Tables Vol C Tables 4.2.6.8 and 6.1.1.4'
N N 0.0061 0.0033 'International Tables Vol C Tables 4.2.6.8 and 6.1.1.4'
O O 0.0106 0.0060 'International Tables Vol C Tables 4.2.6.8 and 6.1.1.4'
Co Co 0.3494 0.9721 'International Tables Vol C Tables 4.2.6.8 and 6.1.1.4'

loop_
_geom_angle_atom_site_label_1
_geom_angle_atom_site_label_2
_geom_angle_atom_site_label_3
_geom_angle
_geom_angle_site_symmetry_1
_geom_angle_site_symmetry_3
O4 Co1 O1 174.65(11) 4_576 .
O4 Co1 O6 93.12(12) 4_576 .
O1 Co1 O6 92.17(11) . .
O4 Co1 O5 92.09(11) 4_576 .
O1 Co1 O5 88.99(11) . .
O6 Co1 O5 86.97(11) . .
O4 Co1 N3 88.37(12) 4_576 2_655
O1 Co1 N3 90.67(12) . 2_655
O6 Co1 N3 91.75(12) . 2_655
O5 Co1 N3 178.66(12) . 2_655
O4 Co1 N1 100.45(11) 4_576 .
O1 Co1 N1 74.57(10) . .
O6 Co1 N1 161.53(11) . .
O5 Co1 N1 80.11(11) . .
N3 Co1 N1 101.04(12) 2_655 .
C5 O1 Co1 117.4(2) . .
C6 O4 Co1 134.0(3) . 4_575
Co1 O5 H1W 109.5 . .
Co1 O5 H2W 116.8 . .
H1W O5 H2W 97.7 . .
Co1 O6 H3W 109.7 . .
Co1 O6 H4W 115.4 . .
H3W O6 H4W 125.8 . .
C1 N1 C4 115.8(3) . .
C1 N1 Co1 102.4(2) . .
C4 N1 Co1 131.6(2) . .
C3 N2 C4 117.8(3) . .
C11 N3 C7 116.5(3) . .
C11 N3 Co1 124.4(3) . 2_645
C7 N3 Co1 119.1(3) . 2_645
N1 C1 C2 122.5(3) . .
N1 C1 C5 115.3(3) . .
C2 C1 C5 122.2(3) . .
C1 C2 C3 117.1(4) . .
C1 C2 H2 121.5 . .
C3 C2 H2 121.5 . .
N2 C3 C2 121.3(3) . .
N2 C3 C6 117.8(3) . .
C2 C3 C6 120.9(3) . .
N2 C4 N1 124.8(3) . .
N2 C4 C9 116.3(3) . .
N1 C4 C9 118.8(3) . .
O2 C5 O1 125.4(4) . .
O2 C5 C1 118.3(3) . .
O1 C5 C1 116.4(3) . .
O3 C6 O4 127.1(4) . .
O3 C6 C3 118.1(4) . .
O4 C6 C3 114.8(3) . .
N3 C7 C8 123.5(4) . .
N3 C7 H7 118.2 . .
C8 C7 H7 118.2 . .
C7 C8 C9 119.2(4) . .
C7 C8 H8 120.4 . .
C9 C8 H8 120.4 . .
C10 C9 C8 117.6(4) . .
C10 C9 C4 123.7(3) . .
C8 C9 C4 118.7(3) . .
C11 C10 C9 119.6(4) . .
C11 C10 H10 120.2 . .
C9 C10 H10 120.2 . .
N3 C11 C10 123.5(4) . .
N3 C11 H11 118.3 . .
C10 C11 H11 118.3 . .

loop_
_geom_bond_atom_site_label_1
_geom_bond_atom_site_label_2
_geom_bond_distance
_geom_bond_site_symmetry_2
Co1 O4 2.017(3) 4_576
Co1 O1 2.048(3) .
Co1 O6 2.091(3) .
Co1 O5 2.118(3) .
Co1 N3 2.128(3) 2_655
Co1 N1 2.347(3) .
O1 C5 1.256(4) .
O2 C5 1.241(5) .
O3 C6 1.233(5) .
O4 C6 1.262(5) .
O4 Co1 2.017(3) 4_575
O5 H1W 0.8500 .
O5 H2W 0.8501 .
O6 H3W 0.8500 .
O6 H4W 0.8500 .
N1 C1 1.347(5) .
N1 C4 1.351(5) .
N2 C3 1.332(5) .
N2 C4 1.337(5) .
N3 C11 1.344(5) .
N3 C7 1.346(5) .
N3 Co1 2.128(3) 2_645
C1 C2 1.376(5) .
C1 C5 1.518(5) .
C2 C3 1.385(5) .
C2 H2 0.9300 .
C3 C6 1.532(5) .
C4 C9 1.484(5) .
C7 C8 1.378(6) .
C7 H7 0.9300 .
C8 C9 1.393(6) .
C8 H8 0.9300 .
C9 C10 1.384(5) .
C10 C11 1.377(5) .
C10 H10 0.9300 .
C11 H11 0.9300 .

loop_
_geom_hbond_atom_site_label_D
_geom_hbond_atom_site_label_H
_geom_hbond_atom_site_label_A
_geom_hbond_distance_DH
_geom_hbond_distance_HA
_geom_hbond_distance_DA
_geom_hbond_angle_DHA
_geom_hbond_site_symmetry_A
O6 H4W O2 0.85 1.93 2.750(4) 162.5 2_745
O6 H3W O2 0.85 1.99 2.741(4) 147.4 4_586
O5 H2W O6 0.85 2.60 3.210(4) 130.0 2_745
O5 H2W O1 0.85 2.36 2.862(4) 117.8 2_745
O5 H2W O3 0.85 2.21 2.902(4) 138.0 4_576
O5 H2W O1 0.85 2.36 2.862(4) 117.8 2_745
O5 H1W O3 0.85 2.11 2.856(4) 145.7 3_775

loop_
_geom_torsion_atom_site_label_1
_geom_torsion_atom_site_label_2
_geom_torsion_atom_site_label_3
_geom_torsion_atom_site_label_4
_geom_torsion
_geom_torsion_site_symmetry_1
O4 Co1 O1 C5 -48.5(13) 4_576
O6 Co1 O1 C5 140.2(3) .
O5 Co1 O1 C5 53.3(3) .
N3 Co1 O1 C5 -128.0(3) 2_655
N1 Co1 O1 C5 -26.8(3) .
O4 Co1 N1 C1 -150.4(2) 4_576
O1 Co1 N1 C1 31.6(2) .
O6 Co1 N1 C1 -13.8(5) .
O5 Co1 N1 C1 -60.1(2) .
N3 Co1 N1 C1 119.2(2) 2_655
O4 Co1 N1 C4 -8.1(4) 4_576
O1 Co1 N1 C4 173.9(4) .
O6 Co1 N1 C4 128.5(4) .
O5 Co1 N1 C4 82.2(3) .
N3 Co1 N1 C4 -98.5(3) 2_655
C4 N1 C1 C2 -4.7(5) .
Co1 N1 C1 C2 144.8(3) .
C4 N1 C1 C5 177.0(3) .
Co1 N1 C1 C5 -33.6(4) .
N1 C1 C2 C3 -2.6(6) .
C5 C1 C2 C3 175.7(3) .
C4 N2 C3 C2 -4.5(6) .
C4 N2 C3 C6 174.5(3) .
C1 C2 C3 N2 7.4(6) .
C1 C2 C3 C6 -171.6(4) .
C3 N2 C4 N1 -3.6(6) .
C3 N2 C4 C9 176.6(3) .
C1 N1 C4 N2 8.1(6) .
Co1 N1 C4 N2 -130.4(4) .
C1 N1 C4 C9 -172.1(3) .
Co1 N1 C4 C9 49.4(5) .
Co1 O1 C5 O2 -163.2(3) .
Co1 O1 C5 C1 16.9(4) .
N1 C1 C5 O2 -163.8(4) .
C2 C1 C5 O2 17.8(6) .
N1 C1 C5 O1 16.1(5) .
C2 C1 C5 O1 -162.3(4) .
Co1 O4 C6 O3 33.8(7) 4_575
Co1 O4 C6 C3 -143.9(3) 4_575
N2 C3 C6 O3 167.0(4) .
C2 C3 C6 O3 -14.0(6) .
N2 C3 C6 O4 -15.1(5) .
C2 C3 C6 O4 163.9(4) .
C11 N3 C7 C8 3.1(6) .
Co1 N3 C7 C8 -175.6(4) 2_645
N3 C7 C8 C9 -0.3(7) .
C7 C8 C9 C10 -2.7(6) .
C7 C8 C9 C4 177.1(4) .
N2 C4 C9 C10 -174.7(4) .
N1 C4 C9 C10 5.5(6) .
N2 C4 C9 C8 5.6(6) .
N1 C4 C9 C8 -174.2(4) .
C8 C9 C10 C11 2.8(6) .
C4 C9 C10 C11 -177.0(4) .
C7 N3 C11 C10 -3.0(6) .
Co1 N3 C11 C10 175.7(3) 2_645
C9 C10 C11 N3 0.1(6) .
